data_7112625
loop_
_publ_author_name
'Zhiqian Wang'
'Brandon J. Reinus'
'Guangbin Dong'

_publ_section_title
;
 Catalytic intermolecular beta-C-H alkenylation of alpha-enamino-ketones
 with simple alkynes
;
_journal_name_full Chem.Commun.
_journal_page_first 5230
_journal_paper_doi 10.1039/C3CC47556E
_journal_volume 50
_journal_year 2014
_chemical_formula_moiety 'C30 H30 N2 O3'
_chemical_formula_sum 'C30 H30 N2 O3'
_chemical_formula_weight 466.56
_chemical_name_systematic
; 
 ? 
;
_space_group_IT_number 14
_symmetry_cell_setting monoclinic
_symmetry_space_group_name_Hall '-P 2yn'
_symmetry_space_group_name_H-M 'P 1 21/n 1'
_atom_sites_solution_hydrogens geom
_atom_sites_solution_primary direct
_atom_sites_solution_secondary difmap
_audit_creation_method SHELXL-97
_cell_angle_alpha 90.00
_cell_angle_beta 92.566(2)
_cell_angle_gamma 90.00
_cell_formula_units_Z 4
_cell_length_a 9.8277(4)
_cell_length_b 9.8709(4)
_cell_length_c 26.4181(12)
_cell_measurement_reflns_used 7911
_cell_measurement_temperature 153(2)
_cell_measurement_theta_max 23.2
_cell_measurement_theta_min 2.1
_cell_volume 2560.20(19)
_computing_cell_refinement 'Apex II release 2010, Bruker AXS, Inc.'
_computing_data_collection 'Apex II release 2010, Bruker AXS, Inc.'
_computing_data_reduction 'Apex II release 2010, Bruker AXS, Inc.'
_computing_molecular_graphics 'XP SHELXTL/PC, Siemens Analytical'
_computing_publication_material 'XL SHELXTL/PC, Siemens Analytical'
_computing_structure_refinement 'XL SHELXTL/PC, Siemens Analytical'
_computing_structure_solution
;

SIR97 - Altomare A., Burla M.C., Camalli M., Cascarano G.L., Giacovazzo C., 
Guagliardi A., Moliterni A.G.G., Polidori G.,Spagna R.
;
_diffrn_ambient_temperature 153(2)
_diffrn_measured_fraction_theta_full 0.999
_diffrn_measured_fraction_theta_max 0.999
_diffrn_measurement_device_type
;
 Nonius Kappa CCD with Bruker Apex II detector
;
_diffrn_measurement_method '\w and \f-scans'
_diffrn_radiation_monochromator graphite
_diffrn_radiation_source 'fine-focus sealed tube'
_diffrn_radiation_type MoK\a
_diffrn_radiation_wavelength 0.71073
_diffrn_reflns_av_R_equivalents 0.0673
_diffrn_reflns_av_sigmaI/netI 0.0480
_diffrn_reflns_limit_h_max 12
_diffrn_reflns_limit_h_min -12
_diffrn_reflns_limit_k_max 12
_diffrn_reflns_limit_k_min -12
_diffrn_reflns_limit_l_max 34
_diffrn_reflns_limit_l_min -34
_diffrn_reflns_number 43491
_diffrn_reflns_theta_full 27.50
_diffrn_reflns_theta_max 27.50
_diffrn_reflns_theta_min 2.25
_exptl_absorpt_coefficient_mu 0.078
_exptl_absorpt_correction_T_max 1.00
_exptl_absorpt_correction_T_min 0.838
_exptl_absorpt_correction_type multi-scan
_exptl_absorpt_process_details
;
SADABS.
;
_exptl_crystal_colour colorless
_exptl_crystal_density_diffrn 1.210
_exptl_crystal_density_method 'not measured'
_exptl_crystal_description prisms
_exptl_crystal_F_000 992
_exptl_crystal_size_max 0.30
_exptl_crystal_size_mid 0.27
_exptl_crystal_size_min 0.12
_refine_diff_density_max 0.303
_refine_diff_density_min -0.176
_refine_diff_density_rms 0.042
_refine_ls_extinction_method none
_refine_ls_goodness_of_fit_ref 1.144
_refine_ls_hydrogen_treatment constr
_refine_ls_matrix_type full
_refine_ls_number_parameters 368
_refine_ls_number_reflns 5876
_refine_ls_number_restraints 194
_refine_ls_restrained_S_all 1.134
_refine_ls_R_factor_all 0.1067
_refine_ls_R_factor_gt 0.0672
_refine_ls_shift/su_max 0.000
_refine_ls_shift/su_mean 0.000
_refine_ls_structure_factor_coef Fsqd
_refine_ls_weighting_details 'calc w=1/[\s^2^(Fo^2^)+(0.0320P)^2^+1.9897P] where P=(Fo^2^+2Fc^2^)/3'
_refine_ls_weighting_scheme calc
_refine_ls_wR_factor_gt 0.1306
_refine_ls_wR_factor_ref 0.1462
_reflns_number_gt 3974
_reflns_number_total 5876
_reflns_threshold_expression >2sigma(I)
_cod_data_source_file c3cc47556e.txt
_cod_data_source_block shelxl
_cod_original_sg_symbol_H-M P21/n
_cod_database_code 7112625

loop_
_symmetry_equiv_pos_as_xyz
'x, y, z'
'-x+1/2, y+1/2, -z+1/2'
'-x, -y, -z'
'x-1/2, -y-1/2, z-1/2'

loop_
_atom_site_label
_atom_site_type_symbol
_atom_site_fract_x
_atom_site_fract_y
_atom_site_fract_z
_atom_site_U_iso_or_equiv
_atom_site_adp_type
_atom_site_occupancy
_atom_site_symmetry_multiplicity
_atom_site_calc_flag
_atom_site_refinement_flags
_atom_site_disorder_assembly
_atom_site_disorder_group
O1 O 0.4544(15) 0.8632(10) 0.1238(5) 0.041(2) Uani 0.63 1 d PDU A 1
C1 C 0.3106(4) 0.6767(4) 0.09324(16) 0.0317(9) Uani 0.63 1 d PDU A 1
H1 H 0.3039 0.6965 0.0561 0.038 Uiso 0.63 1 calc PR A 1
C2 C 0.4395(6) 0.7435(9) 0.1157(3) 0.0319(15) Uani 0.63 1 d PDU A 1
C5 C 0.3371(12) 0.5252(6) 0.1004(5) 0.037(2) Uani 0.63 1 d PDU A 1
H5A H 0.2732 0.4863 0.1244 0.044 Uiso 0.63 1 calc PR A 1
H5B H 0.3251 0.4770 0.0676 0.044 Uiso 0.63 1 calc PR A 1
C6 C 0.1835(4) 0.7288(6) 0.1166(2) 0.0585(14) Uani 0.63 1 d PDU A 1
H6A H 0.1881 0.7096 0.1530 0.088 Uiso 0.63 1 calc PR A 1
H6B H 0.1036 0.6838 0.1008 0.088 Uiso 0.63 1 calc PR A 1
H6C H 0.1762 0.8268 0.1112 0.088 Uiso 0.63 1 calc PR A 1
O1A O 0.448(3) 0.8599(18) 0.1364(8) 0.043(4) Uani 0.37 1 d PDU A 2
C1A C 0.2922(8) 0.6712(8) 0.1198(3) 0.0424(16) Uani 0.37 1 d PDU A 2
H1A H 0.2467 0.6731 0.1529 0.051 Uiso 0.37 1 calc PR A 2
C2A C 0.4299(10) 0.7403(16) 0.1291(5) 0.033(2) Uani 0.37 1 d PDU A 2
C5A C 0.327(2) 0.5236(10) 0.1100(8) 0.033(3) Uani 0.37 1 d PDU A 2
H5A1 H 0.3025 0.4988 0.0744 0.039 Uiso 0.37 1 calc PR A 2
H5A2 H 0.2766 0.4633 0.1326 0.039 Uiso 0.37 1 calc PR A 2
C6A C 0.1995(9) 0.7435(9) 0.0830(4) 0.064(2) Uani 0.37 1 d PDU A 2
H6A1 H 0.2410 0.7472 0.0500 0.097 Uiso 0.37 1 calc PR A 2
H6A2 H 0.1840 0.8359 0.0951 0.097 Uiso 0.37 1 calc PR A 2
H6A3 H 0.1124 0.6953 0.0796 0.097 Uiso 0.37 1 calc PR A 2
C3 C 0.5378(2) 0.6349(2) 0.12842(8) 0.0287(5) Uani 1 1 d . . .
C4 C 0.4824(2) 0.5121(2) 0.12115(8) 0.0282(5) Uani 1 1 d . A .
C7 C 0.7319(2) 0.6124(2) 0.19047(8) 0.0260(5) Uani 1 1 d . . .
C8 C 0.8721(2) 0.6058(3) 0.20004(10) 0.0385(6) Uani 1 1 d . A .
H8 H 0.9336 0.6420 0.1768 0.046 Uiso 1 1 calc R . .
C9 C 0.9182(3) 0.5449(3) 0.24437(11) 0.0465(7) Uani 1 1 d . . .
H9 H 1.0133 0.5393 0.2524 0.056 Uiso 1 1 calc R A .
C10 C 0.8274(3) 0.4923(3) 0.27700(10) 0.0481(7) Uani 1 1 d . A .
H10 H 0.8579 0.4493 0.3076 0.058 Uiso 1 1 calc R . .
C11 C 0.6916(3) 0.5035(3) 0.26413(10) 0.0468(7) Uani 1 1 d . . .
H11 H 0.6285 0.4668 0.2866 0.056 Uiso 1 1 calc R A .
C12 C 0.7456(2) 0.7608(2) 0.11607(8) 0.0319(5) Uani 1 1 d . . .
C13 C 0.7314(3) 0.8749(3) 0.03427(10) 0.0516(7) Uani 1 1 d . . .
C14 C 0.6367(4) 0.8507(3) -0.01123(12) 0.0845(12) Uani 1 1 d . A .
H14A H 0.6569 0.7624 -0.0261 0.127 Uiso 1 1 calc R . .
H14B H 0.6494 0.9221 -0.0363 0.127 Uiso 1 1 calc R . .
H14C H 0.5423 0.8517 -0.0008 0.127 Uiso 1 1 calc R . .
C15 C 0.7099(4) 1.0139(3) 0.05707(12) 0.0664(9) Uani 1 1 d . A .
H15A H 0.6161 1.0213 0.0679 0.100 Uiso 1 1 calc R . .
H15B H 0.7262 1.0836 0.0316 0.100 Uiso 1 1 calc R . .
H15C H 0.7734 1.0265 0.0863 0.100 Uiso 1 1 calc R . .
C16 C 0.8784(4) 0.8516(4) 0.02198(14) 0.0813(11) Uani 1 1 d . A .
H16A H 0.9380 0.8796 0.0508 0.122 Uiso 1 1 calc R . .
H16B H 0.8999 0.9049 -0.0079 0.122 Uiso 1 1 calc R . .
H16C H 0.8927 0.7552 0.0151 0.122 Uiso 1 1 calc R . .
C17 C 0.5535(2) 0.3810(2) 0.12447(8) 0.0288(5) Uani 1 1 d . . .
C18 C 0.5002(2) 0.2678(2) 0.14367(8) 0.0330(5) Uani 1 1 d . A .
H18 H 0.5501 0.1871 0.1383 0.040 Uiso 1 1 calc R . .
C19 C 0.3753(2) 0.2513(2) 0.17183(9) 0.0323(5) Uani 1 1 d . . .
C20 C 0.3429(2) 0.3420(2) 0.20997(9) 0.0380(6) Uani 1 1 d . A .
H20 H 0.3981 0.4196 0.2164 0.046 Uiso 1 1 calc R . .
C21 C 0.2302(2) 0.3190(3) 0.23852(10) 0.0430(6) Uani 1 1 d . . .
H21 H 0.2090 0.3809 0.2646 0.052 Uiso 1 1 calc R A .
C22 C 0.1489(3) 0.2075(3) 0.22952(10) 0.0454(6) Uani 1 1 d . A .
H22 H 0.0715 0.1927 0.2491 0.055 Uiso 1 1 calc R . .
C23 C 0.1805(3) 0.1173(3) 0.19193(10) 0.0433(6) Uani 1 1 d . . .
H23 H 0.1242 0.0404 0.1855 0.052 Uiso 1 1 calc R A .
C24 C 0.2931(2) 0.1378(2) 0.16366(9) 0.0376(6) Uani 1 1 d . A .
H24 H 0.3149 0.0740 0.1384 0.045 Uiso 1 1 calc R . .
C25 C 0.6936(2) 0.3761(2) 0.10467(8) 0.0294(5) Uani 1 1 d . A .
C26 C 0.7216(2) 0.4352(2) 0.05860(9) 0.0369(6) Uani 1 1 d . . .
H26 H 0.6505 0.4780 0.0390 0.044 Uiso 1 1 calc R A .
C27 C 0.8517(3) 0.4326(3) 0.04101(11) 0.0493(7) Uani 1 1 d . A .
H27 H 0.8693 0.4722 0.0092 0.059 Uiso 1 1 calc R . .
C28 C 0.9558(3) 0.3729(3) 0.06945(11) 0.0530(7) Uani 1 1 d . . .
H28 H 1.0457 0.3726 0.0577 0.064 Uiso 1 1 calc R A .
C29 C 0.9291(3) 0.3135(3) 0.11500(11) 0.0528(7) Uani 1 1 d . A .
H29 H 1.0007 0.2712 0.1345 0.063 Uiso 1 1 calc R . .
C30 C 0.7987(2) 0.3150(3) 0.13258(10) 0.0399(6) Uani 1 1 d . . .
H30 H 0.7813 0.2737 0.1641 0.048 Uiso 1 1 calc R A .
N1 N 0.67389(16) 0.66817(18) 0.14446(7) 0.0261(4) Uani 1 1 d . A .
N2 N 0.64233(19) 0.5637(2) 0.22145(7) 0.0345(5) Uani 1 1 d . A .
O2 O 0.84579(17) 0.82000(18) 0.13101(7) 0.0454(4) Uani 1 1 d . A .
O3 O 0.68638(17) 0.76989(16) 0.06968(6) 0.0377(4) Uani 1 1 d . A .

loop_
_atom_site_aniso_label
_atom_site_aniso_U_11
_atom_site_aniso_U_22
_atom_site_aniso_U_33
_atom_site_aniso_U_23
_atom_site_aniso_U_13
_atom_site_aniso_U_12
O1 0.042(3) 0.025(2) 0.056(6) -0.009(2) -0.005(3) 0.0107(18)
C1 0.0266(18) 0.0342(19) 0.034(2) -0.0024(19) -0.0076(17) 0.0081(15)
C2 0.031(2) 0.030(2) 0.035(3) -0.006(2) -0.001(2) 0.0093(18)
C5 0.028(3) 0.033(3) 0.048(4) 0.001(2) -0.008(3) 0.002(2)
C6 0.029(2) 0.062(3) 0.084(4) -0.019(3) 0.000(3) 0.010(2)
O1A 0.046(5) 0.033(4) 0.049(8) -0.014(4) -0.006(5) 0.015(3)
C1A 0.038(3) 0.041(3) 0.048(3) -0.003(3) -0.008(3) 0.008(3)
C2A 0.029(3) 0.029(3) 0.039(5) -0.004(4) -0.006(3) 0.008(3)
C5A 0.029(4) 0.032(4) 0.036(5) 0.002(3) -0.008(3) 0.004(3)
C6A 0.061(5) 0.048(4) 0.080(6) 0.000(5) -0.036(5) 0.010(4)
C3 0.0263(11) 0.0270(12) 0.0324(12) -0.0045(10) -0.0050(9) 0.0065(9)
C4 0.0299(11) 0.0264(12) 0.0276(11) -0.0014(9) -0.0054(9) 0.0058(9)
C7 0.0283(11) 0.0228(11) 0.0264(11) -0.0061(9) -0.0024(9) 0.0056(9)
C8 0.0280(12) 0.0427(14) 0.0444(14) -0.0006(12) -0.0035(10) 0.0056(11)
C9 0.0379(14) 0.0426(15) 0.0568(17) -0.0078(13) -0.0213(13) 0.0121(12)
C10 0.0632(18) 0.0407(15) 0.0386(15) 0.0028(12) -0.0200(13) 0.0082(13)
C11 0.0572(17) 0.0503(17) 0.0326(14) 0.0063(12) -0.0027(12) 0.0027(13)
C12 0.0342(12) 0.0305(12) 0.0311(12) -0.0068(10) 0.0015(10) 0.0053(10)
C13 0.084(2) 0.0363(15) 0.0353(14) 0.0029(12) 0.0081(14) 0.0020(14)
C14 0.158(4) 0.055(2) 0.0380(17) 0.0089(15) -0.023(2) -0.011(2)
C15 0.112(3) 0.0322(15) 0.0551(19) 0.0014(14) -0.0003(18) 0.0026(16)
C16 0.105(3) 0.071(2) 0.071(2) 0.0107(19) 0.048(2) 0.001(2)
C17 0.0333(12) 0.0249(11) 0.0279(11) -0.0032(9) -0.0023(9) 0.0056(9)
C18 0.0375(13) 0.0276(12) 0.0339(12) -0.0037(10) 0.0024(10) 0.0083(10)
C19 0.0362(12) 0.0265(12) 0.0342(12) 0.0038(10) -0.0006(10) 0.0060(10)
C20 0.0378(13) 0.0346(14) 0.0418(14) -0.0046(11) 0.0032(11) -0.0008(11)
C21 0.0415(14) 0.0445(15) 0.0436(15) -0.0068(12) 0.0081(12) 0.0020(12)
C22 0.0401(14) 0.0489(17) 0.0478(16) 0.0087(13) 0.0078(12) 0.0021(12)
C23 0.0452(15) 0.0300(13) 0.0544(16) 0.0102(12) -0.0002(12) -0.0017(11)
C24 0.0494(15) 0.0262(12) 0.0371(13) 0.0023(10) -0.0009(11) 0.0077(11)
C25 0.0344(12) 0.0229(11) 0.0310(12) -0.0061(9) 0.0013(9) 0.0035(9)
C26 0.0382(13) 0.0364(14) 0.0363(13) -0.0023(11) 0.0041(11) 0.0074(11)
C27 0.0513(16) 0.0535(17) 0.0446(16) -0.0016(13) 0.0186(13) 0.0021(13)
C28 0.0372(14) 0.0610(19) 0.0619(19) -0.0147(16) 0.0139(13) 0.0058(13)
C29 0.0422(15) 0.0579(18) 0.0574(18) -0.0084(15) -0.0056(13) 0.0200(13)
C30 0.0438(14) 0.0365(14) 0.0391(14) -0.0016(11) 0.0001(11) 0.0118(11)
N1 0.0236(9) 0.0263(10) 0.0281(9) -0.0039(8) -0.0025(7) 0.0033(7)
N2 0.0326(10) 0.0406(12) 0.0303(10) 0.0019(9) 0.0001(8) 0.0032(9)
O2 0.0394(10) 0.0502(11) 0.0464(11) 0.0006(9) 0.0005(8) -0.0116(9)
O3 0.0534(10) 0.0312(9) 0.0281(9) -0.0020(7) -0.0019(7) 0.0018(8)

loop_
_atom_type_symbol
_atom_type_description
_atom_type_scat_dispersion_real
_atom_type_scat_dispersion_imag
_atom_type_scat_source
C C 0.0033 0.0016 'International Tables Vol C Tables 4.2.6.8 and 6.1.1.4'
H H 0.0000 0.0000 'International Tables Vol C Tables 4.2.6.8 and 6.1.1.4'
N N 0.0061 0.0033 'International Tables Vol C Tables 4.2.6.8 and 6.1.1.4'
O O 0.0106 0.0060 'International Tables Vol C Tables 4.2.6.8 and 6.1.1.4'

loop_
_geom_angle_atom_site_label_1
_geom_angle_atom_site_label_2
_geom_angle_atom_site_label_3
_geom_angle
C6 C1 C2 112.5(4)
C6 C1 C5 115.0(6)
C2 C1 C5 104.0(4)
C6 C1 H1 108.4
C2 C1 H1 108.4
C5 C1 H1 108.4
O1 C2 C3 126.8(8)
O1 C2 C1 125.7(7)
C3 C2 C1 107.4(5)
C4 C5 C1 106.3(6)
C4 C5 H5A 110.5
C1 C5 H5A 110.5
C4 C5 H5B 110.5
C1 C5 H5B 110.5
H5A C5 H5B 108.7
C6A C1A C5A 118.9(9)
C6A C1A C2A 113.9(7)
C5A C1A C2A 104.7(8)
C6A C1A H1A 106.2
C5A C1A H1A 106.2
C2A C1A H1A 106.2
O1A C2A C3 126.0(14)
O1A C2A C1A 125.7(12)
C3 C2A C1A 108.3(9)
C1A C5A C4 105.2(10)
C1A C5A H5A1 110.7
C4 C5A H5A1 110.7
C1A C5A H5A2 110.7
C4 C5A H5A2 110.7
H5A1 C5A H5A2 108.8
C1A C6A H6A1 109.5
C1A C6A H6A2 109.5
H6A1 C6A H6A2 109.5
C1A C6A H6A3 109.5
H6A1 C6A H6A3 109.5
H6A2 C6A H6A3 109.5
C4 C3 N1 128.49(19)
C4 C3 C2 111.6(3)
N1 C3 C2 119.9(3)
C4 C3 C2A 110.4(4)
N1 C3 C2A 119.8(4)
C3 C4 C17 126.78(19)
C3 C4 C5 110.2(3)
C17 C4 C5 122.3(3)
C3 C4 C5A 110.7(4)
C17 C4 C5A 122.5(4)
N2 C7 C8 123.6(2)
N2 C7 N1 114.57(18)
C8 C7 N1 121.8(2)
C9 C8 C7 117.5(2)
C9 C8 H8 121.3
C7 C8 H8 121.3
C10 C9 C8 120.1(2)
C10 C9 H9 119.9
C8 C9 H9 119.9
C11 C10 C9 117.9(2)
C11 C10 H10 121.0
C9 C10 H10 121.0
N2 C11 C10 123.7(3)
N2 C11 H11 118.1
C10 C11 H11 118.1
O2 C12 O3 126.0(2)
O2 C12 N1 124.8(2)
O3 C12 N1 109.15(19)
O3 C13 C14 101.7(2)
O3 C13 C16 110.2(2)
C14 C13 C16 111.5(3)
O3 C13 C15 109.4(2)
C14 C13 C15 111.6(3)
C16 C13 C15 111.9(3)
C13 C14 H14A 109.5
C13 C14 H14B 109.5
H14A C14 H14B 109.5
C13 C14 H14C 109.5
H14A C14 H14C 109.5
H14B C14 H14C 109.5
C13 C15 H15A 109.5
C13 C15 H15B 109.5
H15A C15 H15B 109.5
C13 C15 H15C 109.5
H15A C15 H15C 109.5
H15B C15 H15C 109.5
C13 C16 H16A 109.5
C13 C16 H16B 109.5
H16A C16 H16B 109.5
C13 C16 H16C 109.5
H16A C16 H16C 109.5
H16B C16 H16C 109.5
C18 C17 C4 124.2(2)
C18 C17 C25 119.06(19)
C4 C17 C25 116.73(19)
C17 C18 C19 129.1(2)
C17 C18 H18 115.4
C19 C18 H18 115.4
C24 C19 C20 118.6(2)
C24 C19 C18 120.1(2)
C20 C19 C18 121.1(2)
C21 C20 C19 120.1(2)
C21 C20 H20 119.9
C19 C20 H20 119.9
C22 C21 C20 120.6(2)
C22 C21 H21 119.7
C20 C21 H21 119.7
C21 C22 C23 119.6(2)
C21 C22 H22 120.2
C23 C22 H22 120.2
C24 C23 C22 120.5(2)
C24 C23 H23 119.8
C22 C23 H23 119.8
C23 C24 C19 120.6(2)
C23 C24 H24 119.7
C19 C24 H24 119.7
C30 C25 C26 118.6(2)
C30 C25 C17 120.4(2)
C26 C25 C17 121.0(2)
C27 C26 C25 120.7(2)
C27 C26 H26 119.7
C25 C26 H26 119.7
C28 C27 C26 120.1(3)
C28 C27 H27 119.9
C26 C27 H27 119.9
C29 C28 C27 119.7(2)
C29 C28 H28 120.2
C27 C28 H28 120.2
C28 C29 C30 120.4(2)
C28 C29 H29 119.8
C30 C29 H29 119.8
C25 C30 C29 120.5(2)
C25 C30 H30 119.7
C29 C30 H30 119.7
C12 N1 C3 118.83(18)
C12 N1 C7 121.21(17)
C3 N1 C7 119.87(18)
C7 N2 C11 117.1(2)
C12 O3 C13 119.87(19)

loop_
_geom_bond_atom_site_label_1
_geom_bond_atom_site_label_2
_geom_bond_distance
O1 C2 1.208(5)
C1 C6 1.509(5)
C1 C2 1.525(5)
C1 C5 1.528(5)
C1 H1 1.0000
C2 C3 1.472(9)
C5 C4 1.513(11)
C5 H5A 0.9900
C5 H5B 0.9900
C6 H6A 0.9800
C6 H6B 0.9800
C6 H6C 0.9800
O1A C2A 1.208(7)
C1A C6A 1.485(7)
C1A C5A 1.520(7)
C1A C2A 1.525(7)
C1A H1A 1.0000
C2A C3 1.487(15)
C5A C4 1.551(19)
C5A H5A1 0.9900
C5A H5A2 0.9900
C6A H6A1 0.9800
C6A H6A2 0.9800
C6A H6A3 0.9800
C3 C4 1.339(3)
C3 N1 1.423(3)
C4 C17 1.471(3)
C7 N2 1.319(3)
C7 C8 1.391(3)
C7 N1 1.430(3)
C8 C9 1.375(3)
C8 H8 0.9500
C9 C10 1.370(4)
C9 H9 0.9500
C10 C11 1.367(4)
C10 H10 0.9500
C11 N2 1.345(3)
C11 H11 0.9500
C12 O2 1.197(3)
C12 O3 1.336(3)
C12 N1 1.393(3)
C13 O3 1.477(3)
C13 C14 1.506(4)
C13 C16 1.513(4)
C13 C15 1.517(4)
C14 H14A 0.9800
C14 H14B 0.9800
C14 H14C 0.9800
C15 H15A 0.9800
C15 H15B 0.9800
C15 H15C 0.9800
C16 H16A 0.9800
C16 H16B 0.9800
C16 H16C 0.9800
C17 C18 1.343(3)
C17 C25 1.496(3)
C18 C19 1.472(3)
C18 H18 0.9500
C19 C24 1.393(3)
C19 C20 1.395(3)
C20 C21 1.386(3)
C20 H20 0.9500
C21 C22 1.374(4)
C21 H21 0.9500
C22 C23 1.380(4)
C22 H22 0.9500
C23 C24 1.378(3)
C23 H23 0.9500
C24 H24 0.9500
C25 C30 1.380(3)
C25 C26 1.389(3)
C26 C27 1.379(3)
C26 H26 0.9500
C27 C28 1.375(4)
C27 H27 0.9500
C28 C29 1.374(4)
C28 H28 0.9500
C29 C30 1.383(4)
C29 H29 0.9500
C30 H30 0.9500

loop_
_geom_torsion_atom_site_label_1
_geom_torsion_atom_site_label_2
_geom_torsion_atom_site_label_3
_geom_torsion_atom_site_label_4
_geom_torsion
C6 C1 C2 O1 -44.8(10)
C5 C1 C2 O1 -169.8(10)
C6 C1 C2 C3 131.8(5)
C5 C1 C2 C3 6.8(7)
C6 C1 C5 C4 -129.0(6)
C2 C1 C5 C4 -5.6(8)
C6A C1A C2A O1A 45.3(19)
C5A C1A C2A O1A 176.8(17)
C6A C1A C2A C3 -135.4(8)
C5A C1A C2A C3 -3.9(13)
C6A C1A C5A C4 135.7(10)
C2A C1A C5A C4 7.2(14)
O1 C2 C3 C4 170.9(9)
C1 C2 C3 C4 -5.7(5)
O1 C2 C3 N1 -11.1(10)
C1 C2 C3 N1 172.4(3)
O1 C2 C3 C2A 83(2)
C1 C2 C3 C2A -94(2)
O1A C2A C3 C4 177.8(15)
C1A C2A C3 C4 -1.5(10)
O1A C2A C3 N1 9.7(18)
C1A C2A C3 N1 -169.5(5)
O1A C2A C3 C2 -85(3)
C1A C2A C3 C2 96(2)
N1 C3 C4 C17 -5.1(4)
C2 C3 C4 C17 172.8(4)
C2A C3 C4 C17 -171.8(6)
N1 C3 C4 C5 -175.9(5)
C2 C3 C4 C5 2.0(6)
C2A C3 C4 C5 17.4(8)
N1 C3 C4 C5A 173.0(8)
C2 C3 C4 C5A -9.1(9)
C2A C3 C4 C5A 6.3(10)
C1 C5 C4 C3 2.5(8)
C1 C5 C4 C17 -168.8(4)
C1 C5 C4 C5A 97(3)
C1A C5A C4 C3 -8.7(13)
C1A C5A C4 C17 169.5(6)
C1A C5A C4 C5 -98(3)
N2 C7 C8 C9 0.0(4)
N1 C7 C8 C9 -177.2(2)
C7 C8 C9 C10 0.7(4)
C8 C9 C10 C11 -0.5(4)
C9 C10 C11 N2 -0.3(4)
C3 C4 C17 C18 142.5(3)
C5 C4 C17 C18 -47.7(6)
C5A C4 C17 C18 -35.4(10)
C3 C4 C17 C25 -37.9(3)
C5 C4 C17 C25 132.0(6)
C5A C4 C17 C25 144.2(9)
C4 C17 C18 C19 -10.3(4)
C25 C17 C18 C19 170.0(2)
C17 C18 C19 C24 141.8(2)
C17 C18 C19 C20 -43.6(4)
C24 C19 C20 C21 -0.6(3)
C18 C19 C20 C21 -175.2(2)
C19 C20 C21 C22 -0.3(4)
C20 C21 C22 C23 0.5(4)
C21 C22 C23 C24 0.4(4)
C22 C23 C24 C19 -1.3(4)
C20 C19 C24 C23 1.4(3)
C18 C19 C24 C23 176.1(2)
C18 C17 C25 C30 -46.8(3)
C4 C17 C25 C30 133.5(2)
C18 C17 C25 C26 134.7(2)
C4 C17 C25 C26 -45.0(3)
C30 C25 C26 C27 0.2(4)
C17 C25 C26 C27 178.7(2)
C25 C26 C27 C28 -1.0(4)
C26 C27 C28 C29 1.3(4)
C27 C28 C29 C30 -0.8(4)
C26 C25 C30 C29 0.2(4)
C17 C25 C30 C29 -178.3(2)
C28 C29 C30 C25 0.0(4)
O2 C12 N1 C3 162.0(2)
O3 C12 N1 C3 -19.4(3)
O2 C12 N1 C7 -14.6(3)
O3 C12 N1 C7 164.03(17)
C4 C3 N1 C12 128.7(3)
C2 C3 N1 C12 -49.0(4)
C2A C3 N1 C12 -65.7(6)
C4 C3 N1 C7 -54.7(3)
C2 C3 N1 C7 127.6(4)
C2A C3 N1 C7 111.0(6)
N2 C7 N1 C12 158.75(19)
C8 C7 N1 C12 -23.9(3)
N2 C7 N1 C3 -17.8(3)
C8 C7 N1 C3 159.6(2)
C8 C7 N2 C11 -0.8(3)
N1 C7 N2 C11 176.6(2)
C10 C11 N2 C7 0.9(4)
O2 C12 O3 C13 -9.7(3)
N1 C12 O3 C13 171.72(19)
C14 C13 O3 C12 -178.4(2)
C16 C13 O3 C12 63.2(3)
C15 C13 O3 C12 -60.3(3)
